data_2217161
loop_
_publ_author_name
'Jia, Li-Hui'
'Mu, Zong-E'
'Liu, Zu-Li'

_publ_section_title
;
 Bis(2-methylimidazolium) chloranilate
;
_journal_coeditor_code LH2514
_journal_issue 1
_journal_name_full 'Acta Crystallographica Section E'
_journal_page_first o32
_journal_page_last o32
_journal_paper_doi 10.1107/S1600536807048374
_journal_volume 64
_journal_year 2008
_chemical_formula_iupac '2C4 H7 N2 + , C6 Cl2 O4 2-'
_chemical_formula_moiety '2C4 H7 N2 + , C6 Cl2 O4 2-'
_chemical_formula_sum 'C14 H14 Cl2 N4 O4'
_chemical_formula_weight 373.20
_chemical_name_systematic
;
Bis(2-methylimidazolium) chloranilate
;
_space_group_IT_number 14
_symmetry_cell_setting monoclinic
_symmetry_space_group_name_Hall '-P 2ybc'
_symmetry_space_group_name_H-M 'P 1 21/c 1'
_atom_sites_solution_hydrogens geom
_atom_sites_solution_primary direct
_atom_sites_solution_secondary difmap
_audit_creation_method SHELXL97
_cell_angle_alpha 90.00
_cell_angle_beta 91.204(2)
_cell_angle_gamma 90.00
_cell_formula_units_Z 2
_cell_length_a 8.5092(10)
_cell_length_b 7.6658(9)
_cell_length_c 12.7204(16)
_cell_measurement_reflns_used 863
_cell_measurement_temperature 296(2)
_cell_measurement_theta_max 19.52
_cell_measurement_theta_min 2.39
_cell_volume 829.57(17)
_computing_cell_refinement 'SAINT-Plus (Bruker, 2001)'
_computing_data_collection 'SMART (Bruker, 2001)'
_computing_data_reduction 'SAINT-Plus (Bruker, 2001)'
_computing_molecular_graphics 'PLATON (Spek, 2003)'
_computing_publication_material 'PLATON (Spek, 2003)'
_computing_structure_refinement 'SHELXL97 (Sheldrick, 1997)'
_computing_structure_solution 'SHELXS97 (Sheldrick, 1997)'
_diffrn_measured_fraction_theta_full 0.991
_diffrn_measured_fraction_theta_max 0.991
_diffrn_measurement_device_type 'Bruker SMART APEX CCD area-detector'
_diffrn_measurement_method '0.3\% wide \w exposures'
_diffrn_radiation_monochromator graphite
_diffrn_radiation_source 'fine focus sealed Siemens Mo tube'
_diffrn_radiation_type 'Mo K\a'
_diffrn_radiation_wavelength 0.71073
_diffrn_reflns_av_R_equivalents 0.0671
_diffrn_reflns_av_sigmaI/netI 0.0673
_diffrn_reflns_limit_h_max 10
_diffrn_reflns_limit_h_min -10
_diffrn_reflns_limit_k_max 9
_diffrn_reflns_limit_k_min -9
_diffrn_reflns_limit_l_max 16
_diffrn_reflns_limit_l_min -16
_diffrn_reflns_number 9164
_diffrn_reflns_theta_full 27.50
_diffrn_reflns_theta_max 27.50
_diffrn_reflns_theta_min 2.39
_exptl_absorpt_coefficient_mu 0.418
_exptl_absorpt_correction_T_max 0.9917
_exptl_absorpt_correction_T_min 0.9415
_exptl_absorpt_correction_type multi-scan
_exptl_absorpt_process_details '(SADABS; Sheldrick, 1996)'
_exptl_crystal_colour red
_exptl_crystal_density_diffrn 1.494
_exptl_crystal_density_method 'not measured'
_exptl_crystal_description plate
_exptl_crystal_F_000 384
_exptl_crystal_size_max 0.12
_exptl_crystal_size_mid 0.05
_exptl_crystal_size_min 0.02
_refine_diff_density_max 0.284
_refine_diff_density_min -0.233
_refine_ls_extinction_method none
_refine_ls_goodness_of_fit_ref 1.009
_refine_ls_hydrogen_treatment mixed
_refine_ls_matrix_type full
_refine_ls_number_parameters 116
_refine_ls_number_reflns 1880
_refine_ls_number_restraints 0
_refine_ls_restrained_S_all 1.009
_refine_ls_R_factor_all 0.1012
_refine_ls_R_factor_gt 0.0521
_refine_ls_shift/su_max 0.000
_refine_ls_shift/su_mean 0.000
_refine_ls_structure_factor_coef Fsqd
_refine_ls_weighting_details 'calc w = 1/[\s^2^(Fo^2^)+(0.0635P)^2^] where P=(Fo^2^+2Fc^2^)/3'
_refine_ls_weighting_scheme calc
_refine_ls_wR_factor_gt 0.1190
_refine_ls_wR_factor_ref 0.1316
_reflns_number_gt 1150
_reflns_number_total 1880
_reflns_threshold_expression I>2\s(I)
_cod_data_source_file lh2514.cif
_cod_data_source_block I
_cod_original_sg_symbol_H-M 'P 21/c'
_cod_database_code 2217161
_cod_database_fobs_code 2217161

loop_
_symmetry_equiv_pos_as_xyz
'x, y, z'
'-x, y+1/2, -z+1/2'
'-x, -y, -z'
'x, -y-1/2, z-1/2'

loop_
_atom_site_type_symbol
_atom_site_label
_atom_site_fract_x
_atom_site_fract_y
_atom_site_fract_z
_atom_site_U_iso_or_equiv
_atom_site_adp_type
_atom_site_calc_flag
_atom_site_refinement_flags
_atom_site_occupancy
C C1 0.9935(3) 0.3795(3) 0.1722(2) 0.0386(7) Uani d . 1
C C2 0.8754(4) 0.2917(4) 0.0266(2) 0.0472(7) Uani d . 1
H H2 0.8591 0.2450 -0.0403 0.057 Uiso calc R 1
C C3 0.7656(3) 0.3549(4) 0.0898(2) 0.0457(7) Uani d . 1
H H3 0.6582 0.3609 0.0751 0.055 Uiso calc R 1
C C4 1.1147(4) 0.4178(5) 0.2537(2) 0.0614(9) Uani d . 1
H H4A 1.1663 0.3116 0.2745 0.092 Uiso calc R 1
H H4B 1.0661 0.4695 0.3136 0.092 Uiso calc R 1
H H4C 1.1905 0.4974 0.2260 0.092 Uiso calc R 1
C C5 0.5122(3) 0.3827(3) 0.41260(19) 0.0346(6) Uani d . 1
C C6 0.6258(3) 0.5121(3) 0.42497(17) 0.0310(6) Uani d . 1
C C7 0.6127(3) 0.6382(3) 0.51780(19) 0.0336(6) Uani d . 1
Cl Cl1 0.52835(9) 0.23376(10) 0.31053(5) 0.0543(3) Uani d . 1
N N1 0.8402(3) 0.4086(3) 0.17996(17) 0.0404(6) Uani d . 1
H H1A 0.794(3) 0.452(3) 0.246(2) 0.049 Uiso d . 1
N N2 1.0162(3) 0.3091(3) 0.07907(18) 0.0419(6) Uani d . 1
H H2A 1.105(4) 0.275(4) 0.066(2) 0.050 Uiso d . 1
O O1 0.7415(2) 0.5352(2) 0.36643(13) 0.0413(5) Uani d . 1
O O2 0.7146(2) 0.7533(3) 0.52727(15) 0.0512(6) Uani d . 1

loop_
_atom_site_aniso_label
_atom_site_aniso_U_11
_atom_site_aniso_U_22
_atom_site_aniso_U_33
_atom_site_aniso_U_12
_atom_site_aniso_U_13
_atom_site_aniso_U_23
C1 0.0307(16) 0.0390(16) 0.0466(16) -0.0006(13) 0.0121(12) -0.0012(12)
C2 0.0474(19) 0.0524(18) 0.0419(15) -0.0007(15) 0.0054(14) -0.0076(14)
C3 0.0331(16) 0.0542(18) 0.0500(17) 0.0010(14) 0.0045(14) -0.0066(14)
C4 0.0455(19) 0.074(2) 0.065(2) 0.0006(17) -0.0009(16) -0.0138(17)
C5 0.0292(14) 0.0381(15) 0.0370(13) -0.0020(12) 0.0105(11) -0.0084(11)
C6 0.0245(14) 0.0386(15) 0.0299(12) 0.0022(11) 0.0042(11) 0.0018(11)
C7 0.0285(14) 0.0361(15) 0.0363(13) -0.0010(12) 0.0059(11) 0.0007(11)
Cl1 0.0482(5) 0.0624(5) 0.0532(5) -0.0135(4) 0.0227(4) -0.0260(4)
N1 0.0347(14) 0.0444(14) 0.0428(13) 0.0027(11) 0.0158(11) -0.0063(11)
N2 0.0347(14) 0.0450(15) 0.0468(13) 0.0075(11) 0.0177(12) -0.0038(11)
O1 0.0315(11) 0.0521(12) 0.0409(10) -0.0071(9) 0.0177(8) -0.0033(9)
O2 0.0441(12) 0.0547(13) 0.0557(12) -0.0212(10) 0.0237(10) -0.0174(10)

loop_
_atom_type_symbol
_atom_type_description
_atom_type_scat_dispersion_real
_atom_type_scat_dispersion_imag
_atom_type_scat_source
C C 0.0033 0.0016 'International Tables Vol C Tables 4.2.6.8 and 6.1.1.4'
H H 0.0000 0.0000 'International Tables Vol C Tables 4.2.6.8 and 6.1.1.4'
N N 0.0061 0.0033 'International Tables Vol C Tables 4.2.6.8 and 6.1.1.4'
O O 0.0106 0.0060 'International Tables Vol C Tables 4.2.6.8 and 6.1.1.4'
Cl Cl 0.1484 0.1585 'International Tables Vol C Tables 4.2.6.8 and 6.1.1.4'

loop_
_geom_angle_atom_site_label_1
_geom_angle_atom_site_label_2
_geom_angle_atom_site_label_3
_geom_angle_site_symmetry_1
_geom_angle_site_symmetry_3
_geom_angle
_geom_angle_publ_flag
N2 C1 N1 . . 107.3(2) no
N2 C1 C4 . . 126.8(3) no
N1 C1 C4 . . 125.9(3) no
C3 C2 N2 . . 106.7(3) no
C3 C2 H2 . . 126.7 no
N2 C2 H2 . . 126.7 no
C2 C3 N1 . . 107.3(3) no
C2 C3 Cl1 . . 141.6(2) no
N1 C3 Cl1 . . 71.46(15) no
C2 C3 H3 . . 126.4 no
N1 C3 H3 . . 126.4 no
Cl1 C3 H3 . . 66.9 no
C1 C4 H4A . . 109.5 no
C1 C4 H4B . . 109.5 no
H4A C4 H4B . . 109.5 no
C1 C4 H4C . . 109.5 no
H4A C4 H4C . . 109.5 no
H4B C4 H4C . . 109.5 no
C6 C5 C7 . 3_666 122.8(2) no
C6 C5 Cl1 . . 119.15(18) no
C7 C5 Cl1 3_666 . 117.96(19) no
O1 C6 C5 . . 125.7(2) no
O1 C6 C7 . . 115.9(2) no
C5 C6 C7 . . 118.4(2) no
O2 C7 C5 . 3_666 123.7(2) no
O2 C7 C6 . . 117.5(2) no
C5 C7 C6 3_666 . 118.8(2) no
C5 Cl1 C3 . . 117.80(10) no
C1 N1 C3 . . 109.1(2) no
C1 N1 H1A . . 121.6(15) no
C3 N1 H1A . . 129.0(15) no
C1 N2 C2 . . 109.6(2) no
C1 N2 H2A . . 118(2) no
C2 N2 H2A . . 132(2) no

loop_
_geom_bond_atom_site_label_1
_geom_bond_atom_site_label_2
_geom_bond_site_symmetry_2
_geom_bond_distance
_geom_bond_publ_flag
C1 N2 . 1.319(3) no
C1 N1 . 1.329(3) no
C1 C4 . 1.477(4) no
C2 C3 . 1.337(4) no
C2 N2 . 1.366(4) no
C2 H2 . 0.9300 no
C3 N1 . 1.363(3) no
C3 Cl1 . 3.613(3) no
C3 H3 . 0.9300 no
C4 H4A . 0.9600 no
C4 H4B . 0.9600 no
C4 H4C . 0.9600 no
C5 C6 . 1.392(3) no
C5 C7 3_666 1.406(3) no
C5 Cl1 . 1.737(2) no
C6 O1 . 1.259(3) no
C6 C7 . 1.532(3) no
C7 O2 . 1.242(3) no
C7 C5 3_666 1.406(3) no
N1 H1A . 0.99(3) no
N2 H2A . 0.82(3) no

loop_
_geom_hbond_atom_site_label_D
_geom_hbond_atom_site_label_H
_geom_hbond_atom_site_label_A
_geom_hbond_site_symmetry_A
_geom_hbond_distance_DH
_geom_hbond_distance_HA
_geom_hbond_distance_DA
_geom_hbond_angle_DHA
_geom_hbond_publ_flag
N1 H1A O1 . 0.99(3) 1.73(3) 2.713(3) 172(2) yes
N2 H2A O2 2_745 0.82(3) 1.96(3) 2.719(3) 152(3) yes
N2 H2A O1 2_745 0.82(3) 2.40(3) 3.014(3) 132(3) yes

loop_
_geom_torsion_atom_site_label_1
_geom_torsion_atom_site_label_2
_geom_torsion_atom_site_label_3
_geom_torsion_atom_site_label_4
_geom_torsion_site_symmetry_1
_geom_torsion_site_symmetry_4
_geom_torsion
_geom_torsion_publ_flag
N2 C2 C3 N1 . . -0.4(3) no
N2 C2 C3 Cl1 . . -82.1(4) no
C7 C5 C6 O1 3_666 . 178.7(2) no
Cl1 C5 C6 O1 . . 1.6(4) no
C7 C5 C6 C7 3_666 . -0.7(4) no
Cl1 C5 C6 C7 . . -177.85(17) no
O1 C6 C7 O2 . . 0.9(3) no
C5 C6 C7 O2 . . -179.6(2) no
O1 C6 C7 C5 . 3_666 -178.8(2) no
C5 C6 C7 C5 . 3_666 0.7(4) no
C6 C5 Cl1 C3 . . -21.1(3) no
C7 C5 Cl1 C3 3_666 . 161.62(18) no
C2 C3 Cl1 C5 . . 135.2(3) no
N1 C3 Cl1 C5 . . 40.6(2) no
N2 C1 N1 C3 . . 0.2(3) no
C4 C1 N1 C3 . . -179.3(3) no
C2 C3 N1 C1 . . 0.2(3) no
Cl1 C3 N1 C1 . . 139.7(2) no
N1 C1 N2 C2 . . -0.4(3) no
C4 C1 N2 C2 . . 179.1(3) no
C3 C2 N2 C1 . . 0.5(3) no
